data_7106459
loop_
_publ_author_name
'Chengbao Ni'
'David K. Shuh'
'Kenneth N. Raymond'

_publ_section_title
;
 Uranyl sequestration: synthesis and structural characterization of uranyl
 complexes with a tetradentate methylterephthalamide ligand
;
_journal_name_full Chem.Commun.
_journal_page_first 6392
_journal_paper_doi 10.1039/c1cc11329a
_journal_volume 47
_journal_year 2011
_chemical_formula_moiety 'C49.5 H64.5 O25.5 N8 U2 K4, 2(C4 H12 N) 2.5 (C H4 O), 1.5 (H2 O)'
_chemical_formula_sum 'C60 H101.5 K4 N10 O29.5 U2'
_chemical_formula_weight 2066.45
_chemical_name_systematic
;
?
;
_space_group_IT_number 2
_symmetry_cell_setting triclinic
_symmetry_space_group_name_Hall '-P 1'
_symmetry_space_group_name_H-M 'P -1'
_atom_sites_solution_hydrogens geom
_atom_sites_solution_primary direct
_atom_sites_solution_secondary difmap
_audit_creation_method SHELXL-97
_cell_angle_alpha 105.053(2)
_cell_angle_beta 94.779(2)
_cell_angle_gamma 102.429(2)
_cell_formula_units_Z 2
_cell_length_a 9.9029(11)
_cell_length_b 18.940(2)
_cell_length_c 22.970(3)
_cell_measurement_reflns_used 9717
_cell_measurement_temperature 149(2)
_cell_measurement_theta_max 50.35
_cell_measurement_theta_min 2.44
_cell_volume 4018.4(8)
_computing_cell_refinement 'SAINT (7.60A) (Bruker, 2008)'
_computing_data_collection 'Apex2 (2009-7) (Bruker, 2009)'
_computing_data_reduction 'SAINT (7.60A) (Bruker, 2008)'
_computing_molecular_graphics 'SHELXTL 5.1, XP (Sheldrick, 1994)'
_computing_publication_material SHELXL97
_computing_structure_refinement 'SHELXL-97 (Sheldrick, 2008)'
_computing_structure_solution 'SHELXS-97 (Sheldrick, 2008)'
_diffrn_ambient_temperature 149(2)
_diffrn_measured_fraction_theta_full 0.990
_diffrn_measured_fraction_theta_max 0.990
_diffrn_measurement_device_type 'Bruker APEX-II CCD'
_diffrn_measurement_method '\f and \w scans'
_diffrn_radiation_monochromator graphite
_diffrn_radiation_source 'fine-focus sealed tube'
_diffrn_radiation_type MoK\a
_diffrn_radiation_wavelength 0.71073
_diffrn_reflns_av_R_equivalents 0.0302
_diffrn_reflns_av_sigmaI/netI 0.0263
_diffrn_reflns_limit_h_max 11
_diffrn_reflns_limit_h_min -11
_diffrn_reflns_limit_k_max 22
_diffrn_reflns_limit_k_min -22
_diffrn_reflns_limit_l_max 27
_diffrn_reflns_limit_l_min -27
_diffrn_reflns_number 61989
_diffrn_reflns_theta_full 25.38
_diffrn_reflns_theta_max 25.38
_diffrn_reflns_theta_min 0.93
_exptl_absorpt_coefficient_mu 4.302
_exptl_absorpt_correction_T_max 0.711
_exptl_absorpt_correction_T_min 0.553
_exptl_absorpt_correction_type multi-scan
_exptl_absorpt_process_details 'SADABS 2008/2 (Sheldrick, 2008)'
_exptl_crystal_colour Red
_exptl_crystal_density_diffrn 1.734
_exptl_crystal_density_method 'not measured'
_exptl_crystal_description Rod
_exptl_crystal_F_000 2085
_exptl_crystal_size_max 0.17
_exptl_crystal_size_mid 0.11
_exptl_crystal_size_min 0.08
_refine_diff_density_max 1.223
_refine_diff_density_min -0.784
_refine_diff_density_rms 0.086
_refine_ls_extinction_method none
_refine_ls_goodness_of_fit_ref 1.039
_refine_ls_hydrogen_treatment constr
_refine_ls_matrix_type full
_refine_ls_number_parameters 1065
_refine_ls_number_reflns 14601
_refine_ls_number_restraints 3
_refine_ls_restrained_S_all 1.039
_refine_ls_R_factor_all 0.0293
_refine_ls_R_factor_gt 0.0239
_refine_ls_shift/su_max 0.003
_refine_ls_shift/su_mean 0.000
_refine_ls_structure_factor_coef Fsqd
_refine_ls_weighting_details 'calc w=1/[\s^2^(Fo^2^)+(0.0221P)^2^+7.9502P] where P=(Fo^2^+2Fc^2^)/3'
_refine_ls_weighting_scheme calc
_refine_ls_wR_factor_gt 0.0568
_refine_ls_wR_factor_ref 0.0602
_reflns_number_gt 12984
_reflns_number_total 14601
_reflns_threshold_expression >2sigma(I)
_cod_data_source_file c1cc11329a.txt
_cod_data_source_block Monomer
_cod_original_sg_symbol_H-M P-1
_cod_database_code 7106459

loop_
_symmetry_equiv_pos_as_xyz
'x, y, z'
'-x, -y, -z'

loop_
_atom_site_label
_atom_site_type_symbol
_atom_site_fract_x
_atom_site_fract_y
_atom_site_fract_z
_atom_site_U_iso_or_equiv
_atom_site_adp_type
_atom_site_occupancy
_atom_site_symmetry_multiplicity
_atom_site_calc_flag
_atom_site_refinement_flags
_atom_site_disorder_assembly
_atom_site_disorder_group
U1 U 0.853213(13) 0.276486(7) 0.280132(5) 0.02275(4) Uani 1 1 d . . .
U2 U 1.100900(13) -0.244563(7) 0.211807(5) 0.02200(4) Uani 1 1 d . . .
K1 K 1.13733(9) 0.32946(5) 0.41767(4) 0.03692(19) Uani 1 1 d . . .
K2 K 0.76947(9) 0.15245(4) 0.39544(4) 0.03176(17) Uani 1 1 d D . .
K3 K 1.10724(9) -0.11316(4) 0.10717(4) 0.0374(2) Uani 1 1 d . . .
K4 K 1.25886(8) -0.30363(4) 0.06007(4) 0.03090(17) Uani 1 1 d D . .
O1 O 0.9609(3) 0.22749(13) 0.31323(11) 0.0274(5) Uani 1 1 d . A .
O2 O 0.7455(3) 0.32825(15) 0.25153(12) 0.0359(6) Uani 1 1 d . . .
O3 O 1.0536(3) 0.34972(15) 0.26328(11) 0.0354(6) Uani 1 1 d . . .
O4 O 0.9148(2) 0.37743(13) 0.37140(11) 0.0284(5) Uani 1 1 d . . .
O5 O 0.7002(2) 0.26410(12) 0.35442(11) 0.0267(5) Uani 1 1 d . A .
O6 O 0.6818(2) 0.16200(13) 0.23263(10) 0.0257(5) Uani 1 1 d . . .
O7 O 0.8754(3) 0.22141(13) 0.17783(11) 0.0285(5) Uani 1 1 d . . .
O8 O 0.9045(3) 0.59574(15) 0.47254(15) 0.0548(9) Uani 1 1 d . . .
O9 O 0.3605(3) 0.28428(15) 0.45173(13) 0.0403(7) Uani 1 1 d . . .
O10 O 0.5018(3) 0.06619(14) 0.35148(12) 0.0341(6) Uani 1 1 d . A .
O11 O 0.3123(3) 0.00732(16) 0.13295(13) 0.0459(7) Uani 1 1 d . . .
O12 O 0.8144(3) 0.19371(16) -0.01001(12) 0.0417(7) Uani 1 1 d . . .
O101 O 1.2390(2) -0.20102(13) 0.17595(11) 0.0264(5) Uani 1 1 d . . .
O102 O 0.9580(3) -0.29014(14) 0.24360(12) 0.0337(6) Uani 1 1 d . . .
O103 O 1.2289(3) -0.32058(13) 0.23173(12) 0.0324(6) Uani 1 1 d . . .
O104 O 1.2100(3) -0.18343(14) 0.31302(11) 0.0314(6) Uani 1 1 d . . .
O105 O 1.0583(3) -0.12238(13) 0.25233(11) 0.0302(6) Uani 1 1 d . . .
O106 O 0.9280(2) -0.23186(13) 0.13737(11) 0.0266(5) Uani 1 1 d . . .
O107 O 1.0364(3) -0.34689(13) 0.12288(11) 0.0287(5) Uani 1 1 d . . .
O108 O 1.2906(4) -0.11248(18) 0.50435(13) 0.0570(9) Uani 1 1 d . . .
O109 O 0.863(6) 0.045(3) 0.337(3) 0.063(12) Uani 0.32 1 d PD A 1
O10A O 0.900(3) 0.0565(15) 0.3477(16) 0.060(5) Uani 0.68 1 d PD A 2
O110 O 0.8920(3) -0.03948(15) 0.12270(13) 0.0419(7) Uani 1 1 d . . .
O111 O 0.5220(3) -0.25644(19) 0.04849(15) 0.0543(8) Uani 1 1 d . . .
O112 O 0.8024(4) -0.56543(16) 0.02445(15) 0.0548(8) Uani 1 1 d . . .
N1 N 1.0286(3) 0.52482(17) 0.41630(14) 0.0353(7) Uani 1 1 d . . .
H1A H 1.0336 0.4795 0.3956 0.042 Uiso 1 1 calc R . .
N2 N 0.4438(3) 0.21069(18) 0.37695(16) 0.0406(8) Uani 1 1 d . A .
H2B H 0.5079 0.2086 0.3527 0.049 Uiso 1 1 calc R . .
N3 N 0.4584(3) 0.04888(17) 0.22139(14) 0.0335(7) Uani 1 1 d . . .
H3A H 0.5321 0.0830 0.2436 0.040 Uiso 1 1 calc R . .
N4 N 0.9733(3) 0.22735(19) 0.07416(14) 0.0374(8) Uani 1 1 d . . .
H4A H 0.9891 0.2323 0.1135 0.045 Uiso 1 1 calc R . .
N101 N 1.2995(4) -0.20133(19) 0.41946(15) 0.0397(8) Uani 1 1 d . . .
H10B H 1.2764 -0.2197 0.3797 0.048 Uiso 1 1 calc R . .
N102 N 0.9435(4) -0.00457(19) 0.25513(16) 0.0440(9) Uani 1 1 d . A .
H10C H 0.9748 -0.0421 0.2342 0.053 Uiso 1 1 calc R . .
N103 N 0.7041(3) -0.17790(19) 0.11577(16) 0.0415(8) Uani 1 1 d . . .
H10D H 0.7823 -0.1740 0.1389 0.050 Uiso 1 1 calc R . .
N104 N 1.0023(4) -0.49646(18) 0.08477(16) 0.0440(9) Uani 1 1 d . . .
H10E H 1.0507 -0.4517 0.1074 0.053 Uiso 1 1 calc R . .
C1 C 1.1424(5) 0.5888(2) 0.4199(2) 0.0436(10) Uani 1 1 d . . .
H1B H 1.2152 0.5714 0.3979 0.065 Uiso 1 1 calc R . .
H1C H 1.1814 0.6145 0.4627 0.065 Uiso 1 1 calc R . .
H1D H 1.1075 0.6239 0.4015 0.065 Uiso 1 1 calc R . .
C2 C 0.9170(4) 0.5322(2) 0.44320(17) 0.0367(9) Uani 1 1 d . . .
C3 C 0.8056(4) 0.4631(2) 0.43676(17) 0.0314(8) Uani 1 1 d . . .
C4 C 0.6891(4) 0.4705(2) 0.46762(18) 0.0382(9) Uani 1 1 d . . .
H4B H 0.6867 0.5186 0.4928 0.046 Uiso 1 1 calc R . .
C5 C 0.5806(4) 0.4102(2) 0.46201(18) 0.0361(9) Uani 1 1 d . . .
H5A H 0.5052 0.4167 0.4841 0.043 Uiso 1 1 calc R . .
C6 C 0.5777(4) 0.3380(2) 0.42398(16) 0.0284(8) Uani 1 1 d . A .
C7 C 0.6914(4) 0.32877(19) 0.39225(15) 0.0249(7) Uani 1 1 d . . .
C8 C 0.8080(4) 0.3918(2) 0.40068(16) 0.0269(7) Uani 1 1 d . A .
C9 C 0.4533(4) 0.2757(2) 0.41845(17) 0.0305(8) Uani 1 1 d . . .
C10 C 0.3344(4) 0.1427(2) 0.3691(2) 0.0531(13) Uani 1 1 d . . .
H10F H 0.2889 0.1236 0.3260 0.064 Uiso 1 1 calc R A .
H10G H 0.2625 0.1546 0.3949 0.064 Uiso 1 1 calc R . .
C11 C 0.3936(5) 0.0826(2) 0.3861(2) 0.0459(11) Uani 1 1 d . A .
H11A H 0.4316 0.0999 0.4301 0.055 Uiso 1 1 calc R . .
H11B H 0.3181 0.0362 0.3787 0.055 Uiso 1 1 calc R . .
C12 C 0.4644(4) -0.0048(2) 0.30597(18) 0.0378(9) Uani 1 1 d . . .
H12A H 0.4110 -0.0432 0.3231 0.045 Uiso 1 1 calc R A .
H12B H 0.5507 -0.0199 0.2950 0.045 Uiso 1 1 calc R . .
C13 C 0.3778(4) -0.0038(2) 0.24896(17) 0.0365(9) Uani 1 1 d . A .
H13A H 0.3510 -0.0550 0.2198 0.044 Uiso 1 1 calc R . .
H13B H 0.2912 0.0115 0.2593 0.044 Uiso 1 1 calc R . .
C14 C 0.4246(4) 0.0473(2) 0.16366(17) 0.0309(8) Uani 1 1 d . . .
C15 C 0.5316(4) 0.09350(19) 0.13754(16) 0.0268(7) Uani 1 1 d . . .
C16 C 0.5114(4) 0.0807(2) 0.07339(17) 0.0319(8) Uani 1 1 d . . .
H16A H 0.4277 0.0475 0.0496 0.038 Uiso 1 1 calc R . .
C17 C 0.6115(4) 0.1157(2) 0.04533(16) 0.0321(8) Uani 1 1 d . . .
H17A H 0.5950 0.1069 0.0024 0.039 Uiso 1 1 calc R . .
C18 C 0.7380(4) 0.16418(19) 0.07870(15) 0.0262(7) Uani 1 1 d . . .
C19 C 0.7599(4) 0.17789(18) 0.14197(15) 0.0244(7) Uani 1 1 d . . .
C20 C 0.6534(4) 0.14347(18) 0.17215(15) 0.0237(7) Uani 1 1 d . . .
C21 C 0.8442(4) 0.1965(2) 0.04456(16) 0.0311(8) Uani 1 1 d . . .
C22 C 1.0894(5) 0.2532(3) 0.0440(2) 0.0487(11) Uani 1 1 d . . .
H22A H 1.1629 0.2914 0.0740 0.073 Uiso 1 1 calc R . .
H22B H 1.0569 0.2751 0.0129 0.073 Uiso 1 1 calc R . .
H22C H 1.1269 0.2104 0.0247 0.073 Uiso 1 1 calc R . .
C23 C 1.0556(6) 0.4042(3) 0.2316(3) 0.0725(17) Uani 1 1 d . . .
H23A H 1.1519 0.4249 0.2265 0.109 Uiso 1 1 calc R . .
H23B H 1.0180 0.4449 0.2549 0.109 Uiso 1 1 calc R . .
H23C H 0.9981 0.3808 0.1915 0.109 Uiso 1 1 calc R . .
C101 C 1.3787(5) -0.2392(3) 0.4521(2) 0.0502(11) Uani 1 1 d . . .
H10H H 1.3885 -0.2859 0.4239 0.075 Uiso 1 1 calc R . .
H10I H 1.3294 -0.2513 0.4849 0.075 Uiso 1 1 calc R . .
H10J H 1.4716 -0.2061 0.4696 0.075 Uiso 1 1 calc R . .
C102 C 1.2609(4) -0.1393(2) 0.44816(18) 0.0401(10) Uani 1 1 d . . .
C103 C 1.1808(4) -0.1055(2) 0.40994(17) 0.0356(9) Uani 1 1 d . . .
C104 C 1.1223(5) -0.0469(2) 0.44027(19) 0.0462(11) Uani 1 1 d . . .
H10K H 1.1360 -0.0307 0.4836 0.055 Uiso 1 1 calc R . .
C105 C 1.0474(5) -0.0138(2) 0.40892(19) 0.0457(11) Uani 1 1 d . . .
H10L H 1.0099 0.0257 0.4307 0.055 Uiso 1 1 calc R . .
C106 C 1.0230(4) -0.0360(2) 0.34455(18) 0.0359(9) Uani 1 1 d . A .
C107 C 1.0781(4) -0.0950(2) 0.31293(16) 0.0292(8) Uani 1 1 d . . .
C108 C 1.1585(4) -0.1295(2) 0.34623(16) 0.0295(8) Uani 1 1 d . . .
C109 C 0.9463(5) 0.0069(2) 0.3150(2) 0.0452(11) Uani 1 1 d . . .
C110 C 0.8900(5) 0.0434(2) 0.2234(2) 0.0515(12) Uani 1 1 d . . .
H11C H 0.9215 0.0967 0.2485 0.062 Uiso 1 1 calc R A .
H11D H 0.7865 0.0291 0.2171 0.062 Uiso 1 1 calc R . .
C111 C 0.9415(5) 0.0352(2) 0.1630(2) 0.0485(11) Uani 1 1 d . A .
H11E H 0.9107 0.0711 0.1435 0.058 Uiso 1 1 calc R . .
H11F H 1.0450 0.0486 0.1697 0.058 Uiso 1 1 calc R . .
C112 C 0.7511(5) -0.0577(3) 0.0932(2) 0.0481(11) Uani 1 1 d . . .
H11G H 0.7471 -0.0819 0.0492 0.058 Uiso 1 1 calc R . .
H11H H 0.7192 -0.0108 0.0977 0.058 Uiso 1 1 calc R . .
C113 C 0.6555(5) -0.1097(3) 0.1195(2) 0.0492(11) Uani 1 1 d . . .
H11I H 0.6524 -0.0840 0.1627 0.059 Uiso 1 1 calc R . .
H11J H 0.5597 -0.1232 0.0969 0.059 Uiso 1 1 calc R . .
C114 C 0.6374(4) -0.2456(2) 0.07950(19) 0.0375(9) Uani 1 1 d . . .
C115 C 0.7069(4) -0.3081(2) 0.07798(17) 0.0342(9) Uani 1 1 d . . .
C116 C 0.6289(4) -0.3821(2) 0.0471(2) 0.0455(10) Uani 1 1 d . . .
H11K H 0.5341 -0.3899 0.0303 0.055 Uiso 1 1 calc R . .
C117 C 0.6851(4) -0.4423(2) 0.0407(2) 0.0447(10) Uani 1 1 d . . .
H11L H 0.6294 -0.4911 0.0191 0.054 Uiso 1 1 calc R . .
C118 C 0.8234(4) -0.4340(2) 0.06507(17) 0.0354(9) Uani 1 1 d . . .
C119 C 0.9041(4) -0.36152(19) 0.09711(15) 0.0263(7) Uani 1 1 d . . .
C120 C 0.8444(4) -0.29770(19) 0.10445(16) 0.0267(7) Uani 1 1 d . . .
C121 C 0.8759(5) -0.5036(2) 0.05648(18) 0.0401(10) Uani 1 1 d . . .
C122 C 1.0627(6) -0.5602(2) 0.0794(2) 0.0554(13) Uani 1 1 d . . .
H12C H 1.1409 -0.5477 0.1123 0.083 Uiso 1 1 calc R . .
H12D H 1.0966 -0.5726 0.0400 0.083 Uiso 1 1 calc R . .
H12E H 0.9917 -0.6036 0.0821 0.083 Uiso 1 1 calc R . .
C123 C 1.1956(5) -0.3736(3) 0.2649(2) 0.0578(13) Uani 1 1 d . . .
H12F H 1.2798 -0.3893 0.2762 0.087 Uiso 1 1 calc R . .
H12G H 1.1242 -0.4178 0.2397 0.087 Uiso 1 1 calc R . .
H12H H 1.1598 -0.3507 0.3019 0.087 Uiso 1 1 calc R . .
O31 O 0.9654(4) 0.25616(17) 0.48471(15) 0.0556(8) Uani 1 1 d . . .
H31 H 0.9896 0.3027 0.5021 0.083 Uiso 1 1 calc R . .
C31 C 1.0460(6) 0.2188(4) 0.5145(3) 0.093(2) Uani 1 1 d . . .
H31A H 1.1446 0.2462 0.5220 0.140 Uiso 1 1 calc R . .
H31B H 1.0355 0.1673 0.4887 0.140 Uiso 1 1 calc R . .
H31C H 1.0136 0.2172 0.5534 0.140 Uiso 1 1 calc R . .
O32 O 1.2500(4) 0.4229(2) 0.35785(16) 0.0768(12) Uani 1 1 d . . .
H32 H 1.1975 0.3939 0.3263 0.115 Uiso 1 1 calc R . .
C32 C 1.3797(7) 0.4543(5) 0.3423(3) 0.120(3) Uani 1 1 d . . .
H32A H 1.3646 0.4810 0.3120 0.180 Uiso 1 1 calc R . .
H32B H 1.4251 0.4140 0.3253 0.180 Uiso 1 1 calc R . .
H32C H 1.4396 0.4898 0.3789 0.180 Uiso 1 1 calc R . .
O33 O 1.3293(13) -0.3806(9) 0.1369(8) 0.076(5) Uani 0.51 1 d PD B 1
H33 H 1.3072 -0.3604 0.1706 0.114 Uiso 0.51 1 calc PR B 1
C33 C 1.4113(8) -0.4276(4) 0.1443(3) 0.090(2) Uani 0.51 1 d PD B 1
H33A H 1.4046 -0.4374 0.1839 0.135 Uiso 0.51 1 calc PR B 1
H33B H 1.5086 -0.4041 0.1424 0.135 Uiso 0.51 1 calc PR B 1
H33C H 1.3797 -0.4753 0.1118 0.135 Uiso 0.51 1 calc PR B 1
O33A O 1.3879(13) -0.3564(8) 0.1443(7) 0.069(5) Uani 0.49 1 d PD C 2
H33D H 1.3432 -0.3420 0.1728 0.103 Uiso 0.49 1 calc PR C 2
C33A C 1.4113(8) -0.4276(4) 0.1443(3) 0.090(2) Uani 0.49 1 d PD C 2
H33E H 1.4585 -0.4244 0.1844 0.135 Uiso 0.49 1 calc PR C 2
H33F H 1.4700 -0.4425 0.1132 0.135 Uiso 0.49 1 calc PR C 2
H33G H 1.3215 -0.4652 0.1351 0.135 Uiso 0.49 1 calc PR C 2
O34 O 1.0262(10) -0.0585(5) 0.0047(3) 0.075(2) Uani 0.50 1 d P D -1
H34 H 0.9726 -0.0798 -0.0285 0.113 Uiso 0.50 1 calc PR D -1
C34 C 1.0343(19) 0.0187(7) 0.0207(5) 0.090(5) Uani 0.50 1 d P D -1
H34A H 1.0454 0.0370 -0.0152 0.135 Uiso 0.50 1 calc PR D -1
H34B H 1.1147 0.0453 0.0524 0.135 Uiso 0.50 1 calc PR D -1
H34C H 0.9484 0.0279 0.0360 0.135 Uiso 0.50 1 calc PR D -1
O35 O 0.7691(7) 0.5652(4) 0.2393(3) 0.148(3) Uani 1 1 d . E -1
H35 H 0.8276 0.6014 0.2339 0.223 Uiso 1 1 calc R E -1
C35 C 0.8073(8) 0.5564(4) 0.2964(3) 0.103(2) Uani 1 1 d . E -1
H35A H 0.8838 0.5993 0.3195 0.155 Uiso 1 1 calc R E -1
H35B H 0.8380 0.5096 0.2911 0.155 Uiso 1 1 calc R E -1
H35C H 0.7268 0.5542 0.3185 0.155 Uiso 1 1 calc R E -1
O36 O 0.2088(4) 0.2625(4) 0.19774(19) 0.1033(18) Uani 1 1 d . . .
H36 H 0.1556 0.2869 0.2159 0.155 Uiso 1 1 calc R . .
C36 C 0.2620(11) 0.2244(5) 0.2353(6) 0.149(5) Uani 1 1 d . . .
H36A H 0.3199 0.1938 0.2133 0.224 Uiso 1 1 calc R . .
H36B H 0.1844 0.1916 0.2469 0.224 Uiso 1 1 calc R . .
H36C H 0.3188 0.2611 0.2721 0.224 Uiso 1 1 calc R . .
O37 O 0.3679(5) 0.3498(3) 0.5782(2) 0.1123(17) Uani 1 1 d . . .
O38 O 0.1900(8) 0.1251(4) 0.0947(4) 0.070(2) Uani 0.50 1 d P . .
O39 O 0.5726(12) 0.9533(7) 0.4492(5) 0.122(4) Uani 0.50 1 d P . .
H39 H 0.6066 0.9500 0.4829 0.183 Uiso 0.50 1 calc PR . .
C39 C 0.6799(15) 0.9644(7) 0.4132(6) 0.086(4) Uani 0.50 1 d P . .
H39A H 0.6443 0.9780 0.3776 0.129 Uiso 0.50 1 calc PR . .
H39B H 0.7109 0.9178 0.3998 0.129 Uiso 0.50 1 calc PR . .
H39C H 0.7588 1.0052 0.4374 0.129 Uiso 0.50 1 calc PR . .
N51 N 0.5468(4) 0.3584(2) 0.13608(18) 0.0516(10) Uani 1 1 d . . .
C51 C 0.4868(6) 0.2767(3) 0.1256(4) 0.085(2) Uani 1 1 d . . .
H51A H 0.4875 0.2498 0.0830 0.127 Uiso 1 1 calc R . .
H51B H 0.3904 0.2685 0.1343 0.127 Uiso 1 1 calc R . .
H51C H 0.5427 0.2577 0.1524 0.127 Uiso 1 1 calc R . .
C52 C 0.6985(6) 0.3717(5) 0.1316(3) 0.097(2) Uani 1 1 d . . .
H52A H 0.7116 0.3426 0.0913 0.145 Uiso 1 1 calc R . .
H52B H 0.7460 0.3557 0.1632 0.145 Uiso 1 1 calc R . .
H52C H 0.7379 0.4255 0.1372 0.145 Uiso 1 1 calc R . .
C53 C 0.4759(7) 0.3829(4) 0.0878(3) 0.093(2) Uani 1 1 d . . .
H53A H 0.4845 0.3517 0.0476 0.140 Uiso 1 1 calc R . .
H53B H 0.5197 0.4359 0.0919 0.140 Uiso 1 1 calc R . .
H53C H 0.3768 0.3773 0.0920 0.140 Uiso 1 1 calc R . .
C54 C 0.5235(7) 0.4006(4) 0.1979(3) 0.0817(18) Uani 1 1 d . . .
H54A H 0.5662 0.3820 0.2291 0.123 Uiso 1 1 calc R . .
H54B H 0.4229 0.3929 0.1993 0.123 Uiso 1 1 calc R . .
H54C H 0.5662 0.4545 0.2057 0.123 Uiso 1 1 calc R . .
N52 N 0.6531(4) 0.7832(2) 0.3039(2) 0.0597(11) Uani 1 1 d . . .
C55 C 0.7737(6) 0.7892(4) 0.3486(3) 0.0713(16) Uani 1 1 d . F .
H55A H 0.7456 0.7558 0.3740 0.107 Uiso 1 1 calc R . .
H55B H 0.8066 0.8414 0.3744 0.107 Uiso 1 1 calc R . .
H55C H 0.8490 0.7743 0.3270 0.107 Uiso 1 1 calc R . .
C56 C 0.7008(13) 0.8442(8) 0.2674(6) 0.065(3) Uani 0.51 1 d P F 1
H56A H 0.7170 0.8952 0.2950 0.098 Uiso 0.51 1 calc PR F 1
H56B H 0.6272 0.8369 0.2335 0.098 Uiso 0.51 1 calc PR F 1
H56C H 0.7873 0.8375 0.2513 0.098 Uiso 0.51 1 calc PR F 1
C57 C 0.5172(12) 0.7914(8) 0.3171(7) 0.076(4) Uani 0.51 1 d P F 1
H57A H 0.4770 0.7537 0.3371 0.114 Uiso 0.51 1 calc PR F 1
H57B H 0.4563 0.7841 0.2791 0.114 Uiso 0.51 1 calc PR F 1
H57C H 0.5255 0.8421 0.3441 0.114 Uiso 0.51 1 calc PR F 1
C58 C 0.6279(13) 0.7085(8) 0.2528(9) 0.126(7) Uani 0.51 1 d P F 1
H58A H 0.6133 0.6661 0.2705 0.188 Uiso 0.51 1 calc PR F 1
H58B H 0.7094 0.7088 0.2313 0.188 Uiso 0.51 1 calc PR F 1
H58C H 0.5450 0.7030 0.2240 0.188 Uiso 0.51 1 calc PR F 1
C56A C 0.6838(14) 0.7936(8) 0.2504(6) 0.066(3) Uani 0.49 1 d P F 2
H56D H 0.7233 0.7527 0.2289 0.100 Uiso 0.49 1 calc PR F 2
H56E H 0.7520 0.8420 0.2577 0.100 Uiso 0.49 1 calc PR F 2
H56F H 0.5985 0.7936 0.2255 0.100 Uiso 0.49 1 calc PR F 2
C57A C 0.584(2) 0.8384(10) 0.3440(9) 0.109(6) Uani 0.49 1 d P F 2
H57D H 0.5574 0.8203 0.3787 0.164 Uiso 0.49 1 calc PR F 2
H57E H 0.5004 0.8421 0.3202 0.164 Uiso 0.49 1 calc PR F 2
H57F H 0.6497 0.8881 0.3589 0.164 Uiso 0.49 1 calc PR F 2
C58A C 0.5554(14) 0.7062(8) 0.3000(6) 0.094(5) Uani 0.49 1 d P F 2
H58D H 0.5474 0.7017 0.3412 0.141 Uiso 0.49 1 calc PR F 2
H58E H 0.5940 0.6656 0.2773 0.141 Uiso 0.49 1 calc PR F 2
H58F H 0.4627 0.7023 0.2790 0.141 Uiso 0.49 1 calc PR F 2

loop_
_atom_site_aniso_label
_atom_site_aniso_U_11
_atom_site_aniso_U_22
_atom_site_aniso_U_33
_atom_site_aniso_U_23
_atom_site_aniso_U_13
_atom_site_aniso_U_12
U1 0.02584(7) 0.02015(7) 0.01945(7) 0.00241(5) 0.00281(5) 0.00390(5)
U2 0.02543(7) 0.02085(7) 0.02000(7) 0.00478(5) 0.00365(5) 0.00746(5)
K1 0.0319(4) 0.0416(5) 0.0326(4) 0.0017(4) 0.0014(4) 0.0112(4)
K2 0.0355(4) 0.0281(4) 0.0312(4) 0.0050(3) 0.0048(3) 0.0110(3)
K3 0.0306(4) 0.0238(4) 0.0538(5) 0.0046(4) 0.0101(4) 0.0051(3)
K4 0.0305(4) 0.0302(4) 0.0296(4) 0.0024(3) 0.0034(3) 0.0100(3)
O1 0.0312(13) 0.0234(12) 0.0267(13) 0.0064(10) 0.0056(11) 0.0055(10)
O2 0.0376(15) 0.0348(14) 0.0379(15) 0.0134(12) 0.0028(12) 0.0116(12)
O3 0.0361(15) 0.0366(15) 0.0280(14) 0.0079(12) 0.0034(11) -0.0008(12)
O4 0.0277(13) 0.0244(12) 0.0281(13) 0.0005(10) 0.0070(11) 0.0035(10)
O5 0.0304(13) 0.0198(12) 0.0258(13) 0.0004(10) 0.0060(10) 0.0042(10)
O6 0.0300(13) 0.0239(12) 0.0189(12) 0.0038(10) 0.0011(10) 0.0011(10)
O7 0.0280(13) 0.0301(13) 0.0211(12) 0.0029(10) 0.0018(10) 0.0004(11)
O8 0.067(2) 0.0264(15) 0.057(2) -0.0094(14) 0.0320(17) -0.0001(14)
O9 0.0284(14) 0.0398(15) 0.0498(17) 0.0058(13) 0.0126(13) 0.0082(12)
O10 0.0324(14) 0.0328(14) 0.0317(14) 0.0082(11) 0.0011(11) -0.0005(11)
O11 0.0374(16) 0.0476(17) 0.0395(16) 0.0128(14) -0.0070(13) -0.0129(13)
O12 0.0469(17) 0.0533(18) 0.0245(14) 0.0148(13) 0.0066(12) 0.0064(14)
O101 0.0276(13) 0.0249(12) 0.0238(12) 0.0033(10) 0.0038(10) 0.0047(10)
O102 0.0340(14) 0.0384(15) 0.0338(14) 0.0155(12) 0.0107(12) 0.0112(12)
O103 0.0398(15) 0.0266(13) 0.0330(14) 0.0116(11) 0.0073(12) 0.0085(11)
O104 0.0380(15) 0.0344(14) 0.0224(13) 0.0041(11) 0.0031(11) 0.0154(12)
O105 0.0369(14) 0.0266(13) 0.0271(13) 0.0029(11) 0.0032(11) 0.0140(11)
O106 0.0251(13) 0.0238(12) 0.0254(13) 0.0042(10) -0.0041(10) 0.0009(10)
O107 0.0281(13) 0.0233(12) 0.0305(13) 0.0018(10) 0.0009(11) 0.0057(10)
O108 0.081(2) 0.0553(19) 0.0231(15) 0.0056(14) -0.0015(15) 0.0029(17)
O109 0.07(2) 0.07(2) 0.07(3) 0.022(14) 0.04(2) 0.05(2)
O10A 0.087(15) 0.051(6) 0.056(7) 0.010(4) 0.027(9) 0.047(9)
O110 0.0451(17) 0.0376(15) 0.0515(18) 0.0170(14) 0.0102(14) 0.0218(13)
O111 0.0278(16) 0.064(2) 0.064(2) 0.0172(17) -0.0100(15) 0.0043(14)
O112 0.068(2) 0.0271(15) 0.0533(19) -0.0043(14) 0.0142(17) -0.0055(14)
N1 0.0398(19) 0.0257(16) 0.0332(18) 0.0014(14) 0.0103(15) -0.0003(14)
N2 0.0291(18) 0.0307(17) 0.053(2) -0.0007(16) 0.0120(16) 0.0004(14)
N3 0.0358(18) 0.0289(16) 0.0276(17) 0.0072(13) 0.0001(14) -0.0063(14)
N4 0.0371(19) 0.049(2) 0.0244(16) 0.0125(15) 0.0061(14) 0.0042(16)
N101 0.044(2) 0.044(2) 0.0266(17) 0.0098(15) -0.0037(15) 0.0034(16)
N102 0.057(2) 0.0341(18) 0.047(2) 0.0068(16) 0.0115(18) 0.0296(17)
N103 0.0292(18) 0.044(2) 0.050(2) 0.0112(17) -0.0043(16) 0.0120(15)
N104 0.059(2) 0.0259(17) 0.044(2) 0.0041(15) 0.0120(18) 0.0093(16)
C1 0.045(2) 0.033(2) 0.044(2) 0.0064(19) 0.008(2) -0.0045(18)
C2 0.047(2) 0.0267(19) 0.029(2) 0.0001(16) 0.0105(18) 0.0028(17)
C3 0.037(2) 0.0241(18) 0.0276(19) 0.0005(15) 0.0085(16) 0.0031(16)
C4 0.045(2) 0.0265(19) 0.039(2) -0.0015(17) 0.0140(19) 0.0098(17)
C5 0.035(2) 0.032(2) 0.040(2) 0.0028(17) 0.0149(18) 0.0095(17)
C6 0.0291(19) 0.0284(18) 0.0287(19) 0.0063(15) 0.0056(15) 0.0111(15)
C7 0.0303(19) 0.0234(17) 0.0211(17) 0.0053(14) 0.0022(14) 0.0087(14)
C8 0.0278(19) 0.0288(18) 0.0227(18) 0.0047(15) 0.0043(15) 0.0069(15)
C9 0.0273(19) 0.0304(19) 0.035(2) 0.0081(16) 0.0034(16) 0.0114(16)
C10 0.029(2) 0.036(2) 0.079(3) -0.004(2) 0.017(2) -0.0028(18)
C11 0.047(3) 0.040(2) 0.041(2) 0.0064(19) 0.014(2) -0.0073(19)
C12 0.046(2) 0.0276(19) 0.039(2) 0.0131(17) 0.0071(19) 0.0036(17)
C13 0.041(2) 0.030(2) 0.031(2) 0.0061(16) 0.0060(17) -0.0030(17)
C14 0.034(2) 0.0244(18) 0.032(2) 0.0070(16) 0.0034(17) 0.0047(16)
C15 0.0289(19) 0.0237(17) 0.0260(18) 0.0054(14) 0.0005(15) 0.0059(15)
C16 0.031(2) 0.0317(19) 0.0262(19) 0.0023(16) -0.0065(15) 0.0037(16)
C17 0.038(2) 0.035(2) 0.0205(18) 0.0049(15) -0.0013(16) 0.0084(17)
C18 0.0298(19) 0.0257(18) 0.0223(18) 0.0041(14) 0.0022(15) 0.0090(15)
C19 0.0293(19) 0.0217(17) 0.0214(17) 0.0018(14) 0.0034(14) 0.0099(14)
C20 0.0300(19) 0.0178(16) 0.0237(18) 0.0052(14) 0.0027(14) 0.0084(14)
C21 0.040(2) 0.0300(19) 0.0237(19) 0.0051(15) 0.0070(16) 0.0122(17)
C22 0.042(3) 0.059(3) 0.042(2) 0.015(2) 0.012(2) 0.001(2)
C23 0.054(3) 0.080(4) 0.092(4) 0.060(4) 0.002(3) -0.006(3)
C101 0.059(3) 0.048(3) 0.040(2) 0.021(2) -0.010(2) 0.003(2)
C102 0.043(2) 0.041(2) 0.027(2) 0.0088(18) 0.0019(18) -0.0044(19)
C103 0.043(2) 0.035(2) 0.0232(19) 0.0040(16) 0.0089(17) 0.0005(17)
C104 0.070(3) 0.039(2) 0.026(2) 0.0031(18) 0.022(2) 0.007(2)
C105 0.063(3) 0.035(2) 0.039(2) 0.0020(19) 0.028(2) 0.015(2)
C106 0.040(2) 0.030(2) 0.040(2) 0.0065(17) 0.0168(18) 0.0126(17)
C107 0.0303(19) 0.0273(18) 0.0275(19) 0.0039(15) 0.0086(15) 0.0051(15)
C108 0.032(2) 0.0263(18) 0.0254(19) 0.0024(15) 0.0052(15) 0.0022(15)
C109 0.055(3) 0.034(2) 0.052(3) 0.009(2) 0.023(2) 0.019(2)
C110 0.066(3) 0.032(2) 0.060(3) 0.009(2) 0.009(2) 0.026(2)
C111 0.056(3) 0.033(2) 0.065(3) 0.021(2) 0.009(2) 0.021(2)
C112 0.052(3) 0.054(3) 0.045(3) 0.017(2) -0.001(2) 0.028(2)
C113 0.038(2) 0.054(3) 0.061(3) 0.014(2) 0.001(2) 0.024(2)
C114 0.025(2) 0.049(2) 0.039(2) 0.019(2) 0.0035(17) 0.0029(18)
C115 0.028(2) 0.041(2) 0.030(2) 0.0093(17) 0.0017(16) 0.0018(17)
C116 0.029(2) 0.048(3) 0.050(3) 0.013(2) -0.0062(19) -0.0049(19)
C117 0.037(2) 0.036(2) 0.046(3) 0.0040(19) -0.0026(19) -0.0104(18)
C118 0.039(2) 0.030(2) 0.029(2) 0.0016(16) 0.0055(17) -0.0018(17)
C119 0.0265(19) 0.0262(18) 0.0221(17) 0.0044(14) 0.0050(14) 0.0001(14)
C120 0.0249(18) 0.0294(19) 0.0241(18) 0.0083(15) 0.0055(15) 0.0014(15)
C121 0.054(3) 0.027(2) 0.031(2) 0.0006(17) 0.015(2) -0.0012(19)
C122 0.078(4) 0.034(2) 0.059(3) 0.013(2) 0.022(3) 0.018(2)
C123 0.063(3) 0.063(3) 0.072(3) 0.047(3) 0.019(3) 0.031(3)
O31 0.063(2) 0.0417(17) 0.0492(19) 0.0060(15) 0.0004(16) -0.0017(16)
C31 0.056(4) 0.108(5) 0.124(6) 0.074(5) -0.009(4) -0.005(3)
O32 0.068(2) 0.096(3) 0.0414(19) 0.017(2) -0.0061(18) -0.026(2)
C32 0.056(4) 0.198(9) 0.086(5) 0.059(6) -0.001(4) -0.024(5)
O33 0.076(10) 0.132(10) 0.065(6) 0.052(8) 0.034(7) 0.082(9)
C33 0.105(5) 0.097(5) 0.082(4) 0.013(4) 0.031(4) 0.060(4)
O33A 0.065(9) 0.128(11) 0.061(7) 0.054(8) 0.039(7) 0.079(8)
C33A 0.105(5) 0.097(5) 0.082(4) 0.013(4) 0.031(4) 0.060(4)
O34 0.109(7) 0.078(5) 0.049(4) 0.018(4) 0.013(4) 0.048(5)
C34 0.144(16) 0.076(11) 0.070(10) 0.044(8) 0.036(10) 0.031(10)
O35 0.137(5) 0.125(5) 0.161(6) 0.085(4) -0.031(4) -0.047(4)
C35 0.115(6) 0.095(5) 0.089(5) 0.046(4) -0.004(4) -0.011(4)
O36 0.048(2) 0.170(5) 0.065(3) -0.018(3) 0.016(2) 0.028(3)
C36 0.147(9) 0.102(6) 0.256(13) 0.085(8) 0.131(9) 0.073(6)
O37 0.109(4) 0.141(4) 0.071(3) 0.034(3) 0.021(3) -0.011(3)
O38 0.061(5) 0.081(5) 0.079(5) 0.045(4) 0.001(4) 0.019(4)
O39 0.121(9) 0.091(7) 0.112(9) 0.010(7) 0.008(7) -0.035(7)
C39 0.093(10) 0.068(8) 0.076(9) 0.002(7) -0.031(8) 0.018(7)
N51 0.050(2) 0.060(2) 0.052(2) 0.027(2) 0.0004(19) 0.0172(19)
C51 0.054(3) 0.065(4) 0.150(7) 0.047(4) 0.019(4) 0.025(3)
C52 0.051(3) 0.174(7) 0.090(5) 0.088(5) 0.021(3) 0.015(4)
C53 0.103(5) 0.100(5) 0.085(5) 0.049(4) -0.019(4) 0.030(4)
C54 0.080(4) 0.086(4) 0.075(4) 0.005(3) -0.003(3) 0.041(4)
N52 0.036(2) 0.063(3) 0.080(3) 0.018(2) 0.018(2) 0.0110(19)
C55 0.055(3) 0.098(4) 0.060(3) 0.031(3) 0.010(3) 0.005(3)
C56 0.052(7) 0.091(9) 0.061(8) 0.040(8) 0.003(6) 0.013(7)
C57 0.046(7) 0.073(9) 0.110(11) 0.017(8) 0.035(7) 0.014(6)
C58 0.043(7) 0.086(10) 0.189(18) -0.050(11) 0.007(9) 0.007(7)
C56A 0.060(8) 0.080(9) 0.065(9) 0.033(8) 0.016(6) 0.013(8)
C57A 0.115(16) 0.120(15) 0.131(17) 0.057(13) 0.054(13) 0.071(12)
C58A 0.067(8) 0.110(11) 0.081(9) 0.047(9) -0.016(7) -0.043(8)

loop_
_atom_type_symbol
_atom_type_description
_atom_type_scat_dispersion_real
_atom_type_scat_dispersion_imag
_atom_type_scat_source
C C 0.0033 0.0016 'International Tables Vol C Tables 4.2.6.8 and 6.1.1.4'
H H 0.0000 0.0000 'International Tables Vol C Tables 4.2.6.8 and 6.1.1.4'
N N 0.0061 0.0033 'International Tables Vol C Tables 4.2.6.8 and 6.1.1.4'
O O 0.0106 0.0060 'International Tables Vol C Tables 4.2.6.8 and 6.1.1.4'
U U -9.6767 9.6646 'International Tables Vol C Tables 4.2.6.8 and 6.1.1.4'
K K 0.2009 0.2494 'International Tables Vol C Tables 4.2.6.8 and 6.1.1.4'

loop_
_geom_angle_atom_site_label_1
_geom_angle_atom_site_label_2
_geom_angle_atom_site_label_3
_geom_angle
_geom_angle_site_symmetry_1
_geom_angle_site_symmetry_3
_geom_angle_publ_flag
O2 U1 O1 176.73(11) . . ?
O2 U1 O3 92.70(11) . . ?
O1 U1 O3 87.84(10) . . ?
O2 U1 O7 86.95(10) . . ?
O1 U1 O7 96.30(9) . . ?
O3 U1 O7 74.79(9) . . ?
O2 U1 O4 87.72(11) . . ?
O1 U1 O4 89.25(10) . . ?
O3 U1 O4 77.64(8) . . ?
O7 U1 O4 151.61(8) . . ?
O2 U1 O6 90.27(10) . . ?
O1 U1 O6 91.34(10) . . ?
O3 U1 O6 140.89(8) . . ?
O7 U1 O6 66.44(8) . . ?
O4 U1 O6 141.47(8) . . ?
O2 U1 O5 88.34(10) . . ?
O1 U1 O5 89.31(9) . . ?
O3 U1 O5 143.50(8) . . ?
O7 U1 O5 141.63(8) . . ?
O4 U1 O5 65.95(8) . . ?
O6 U1 O5 75.53(8) . . ?
O102 U2 O101 176.99(11) . . ?
O102 U2 O103 90.96(10) . . ?
O101 U2 O103 90.06(10) . . ?
O102 U2 O107 88.86(10) . . ?
O101 U2 O107 88.58(9) . . ?
O103 U2 O107 78.02(9) . . ?
O102 U2 O104 86.87(11) . . ?
O101 U2 O104 96.13(10) . . ?
O103 U2 O104 76.39(9) . . ?
O107 U2 O104 153.96(8) . . ?
O102 U2 O105 92.50(10) . . ?
O101 U2 O105 88.43(9) . . ?
O103 U2 O105 142.26(9) . . ?
O107 U2 O105 139.60(8) . . ?
O104 U2 O105 66.31(8) . . ?
O102 U2 O106 87.42(10) . . ?
O101 U2 O106 90.08(9) . . ?
O103 U2 O106 143.81(9) . . ?
O107 U2 O106 65.81(8) . . ?
O104 U2 O106 139.47(8) . . ?
O105 U2 O106 73.91(8) . . ?
O9 K1 O8 98.66(10) 1_655 2_766 ?
O9 K1 O4 174.30(8) 1_655 . ?
O8 K1 O4 86.18(10) 2_766 . ?
O9 K1 O1 114.10(8) 1_655 . ?
O8 K1 O1 134.40(9) 2_766 . ?
O4 K1 O1 63.57(7) . . ?
O9 K1 C9 17.76(8) 1_655 1_655 ?
O8 K1 C9 113.65(10) 2_766 1_655 ?
O4 K1 C9 156.54(8) . 1_655 ?
O1 K1 C9 105.42(8) . 1_655 ?
O109 K2 O10A 9.3(19) . . ?
O109 K2 O108 103(2) . 2_756 ?
O10A K2 O108 101.7(10) . 2_756 ?
O109 K2 O5 127(2) . . ?
O10A K2 O5 129.4(10) . . ?
O108 K2 O5 128.90(9) 2_756 . ?
O109 K2 O10 89.4(14) . . ?
O10A K2 O10 98.4(7) . . ?
O108 K2 O10 81.51(9) 2_756 . ?
O5 K2 O10 88.70(8) . . ?
O109 K2 O1 77(2) . . ?
O10A K2 O1 74.2(10) . . ?
O108 K2 O1 156.02(9) 2_756 . ?
O5 K2 O1 60.31(7) . . ?
O10 K2 O1 122.33(7) . . ?
O11 K3 O12 98.75(10) 1_655 2_755 ?
O11 K3 O110 96.94(10) 1_655 . ?
O12 K3 O110 132.73(10) 2_755 . ?
O11 K3 O106 153.12(9) 1_655 . ?
O12 K3 O106 98.54(8) 2_755 . ?
O110 K3 O106 86.16(8) . . ?
O11 K3 O101 98.41(8) 1_655 . ?
O12 K3 O101 86.12(8) 2_755 . ?
O110 K3 O101 134.85(8) . . ?
O106 K3 O101 62.50(7) . . ?
O111 K4 O112 99.03(11) 1_655 2_745 ?
O111 K4 O12 90.83(9) 1_655 2_755 ?
O112 K4 O12 109.45(10) 2_745 2_755 ?
O111 K4 O107 155.13(9) 1_655 . ?
O112 K4 O107 93.72(9) 2_745 . ?
O12 K4 O107 104.97(8) 2_755 . ?
O111 K4 O101 102.10(9) 1_655 . ?
O112 K4 O101 154.55(9) 2_745 . ?
O12 K4 O101 84.37(7) 2_755 . ?
O107 K4 O101 61.51(7) . . ?
U1 O1 K1 109.24(10) . . ?
U1 O1 K2 103.91(10) . . ?
K1 O1 K2 91.03(7) . . ?
C23 O3 U1 123.8(3) . . ?
C8 O4 U1 115.2(2) . . ?
C8 O4 K1 125.0(2) . . ?
U1 O4 K1 94.99(8) . . ?
C7 O5 U1 115.1(2) . . ?
C7 O5 K2 122.0(2) . . ?
U1 O5 K2 102.65(8) . . ?
C20 O6 U1 116.08(19) . . ?
C19 O7 U1 116.4(2) . . ?
C2 O8 K1 141.4(3) . 2_766 ?
C9 O9 K1 121.8(2) . 1_455 ?
C12 O10 C11 114.6(3) . . ?
C12 O10 K2 125.6(2) . . ?
C11 O10 K2 117.9(2) . . ?
C14 O11 K3 150.7(3) . 1_455 ?
C21 O12 K3 128.8(2) . 2_755 ?
C21 O12 K4 129.3(2) . 2_755 ?
K3 O12 K4 98.27(8) 2_755 2_755 ?
U2 O101 K4 110.74(10) . . ?
U2 O101 K3 105.18(10) . . ?
K4 O101 K3 88.77(7) . . ?
C123 O103 U2 127.0(2) . . ?
C108 O104 U2 118.1(2) . . ?
C107 O105 U2 116.6(2) . . ?
C120 O106 U2 113.1(2) . . ?
C120 O106 K3 133.5(2) . . ?
U2 O106 K3 95.22(8) . . ?
C119 O107 U2 114.5(2) . . ?
C119 O107 K4 120.8(2) . . ?
U2 O107 K4 98.57(8) . . ?
C102 O108 K2 138.3(3) . 2_756 ?
C109 O109 K2 162(4) . . ?
C109 O10A K2 168(2) . . ?
C112 O110 C111 115.3(3) . . ?
C112 O110 K3 132.9(2) . . ?
C111 O110 K3 111.3(2) . . ?
C114 O111 K4 136.3(3) . 1_455 ?
C121 O112 K4 157.2(3) . 2_745 ?
C2 N1 C1 122.1(3) . . ?
C2 N1 H1A 119.0 . . ?
C1 N1 H1A 119.0 . . ?
C9 N2 C10 124.2(3) . . ?
C9 N2 H2B 117.9 . . ?
C10 N2 H2B 117.9 . . ?
C14 N3 C13 122.2(3) . . ?
C14 N3 H3A 118.9 . . ?
C13 N3 H3A 118.9 . . ?
C21 N4 C22 122.4(3) . . ?
C21 N4 H4A 118.8 . . ?
C22 N4 H4A 118.8 . . ?
C102 N101 C101 121.9(4) . . ?
C102 N101 H10B 119.0 . . ?
C101 N101 H10B 119.0 . . ?
C109 N102 C110 121.8(3) . . ?
C109 N102 H10C 119.1 . . ?
C110 N102 H10C 119.1 . . ?
C114 N103 C113 123.9(4) . . ?
C114 N103 H10D 118.0 . . ?
C113 N103 H10D 118.0 . . ?
C121 N104 C122 121.6(4) . . ?
C121 N104 H10E 119.2 . . ?
C122 N104 H10E 119.2 . . ?
N1 C1 H1B 109.5 . . ?
N1 C1 H1C 109.5 . . ?
H1B C1 H1C 109.5 . . ?
N1 C1 H1D 109.5 . . ?
H1B C1 H1D 109.5 . . ?
H1C C1 H1D 109.5 . . ?
O8 C2 N1 121.2(4) . . ?
O8 C2 C3 120.7(3) . . ?
N1 C2 C3 118.1(3) . . ?
C8 C3 C4 118.4(3) . . ?
C8 C3 C2 123.4(3) . . ?
C4 C3 C2 118.1(3) . . ?
C5 C4 C3 121.4(3) . . ?
C5 C4 H4B 119.3 . . ?
C3 C4 H4B 119.3 . . ?
C4 C5 C6 121.4(3) . . ?
C4 C5 H5A 119.3 . . ?
C6 C5 H5A 119.3 . . ?
C7 C6 C5 118.7(3) . . ?
C7 C6 C9 123.2(3) . . ?
C5 C6 C9 118.1(3) . . ?
O5 C7 C6 124.5(3) . . ?
O5 C7 C8 116.0(3) . . ?
C6 C7 C8 119.5(3) . . ?
O4 C8 C3 123.8(3) . . ?
O4 C8 C7 115.8(3) . . ?
C3 C8 C7 120.5(3) . . ?
O9 C9 N2 121.3(3) . . ?
O9 C9 C6 121.2(3) . . ?
N2 C9 C6 117.5(3) . . ?
N2 C9 K1 112.3(2) . 1_455 ?
C6 C9 K1 114.3(2) . 1_455 ?
N2 C10 C11 110.8(4) . . ?
N2 C10 H10F 109.5 . . ?
C11 C10 H10F 109.5 . . ?
N2 C10 H10G 109.5 . . ?
C11 C10 H10G 109.5 . . ?
H10F C10 H10G 108.1 . . ?
O10 C11 C10 111.1(3) . . ?
O10 C11 H11A 109.4 . . ?
C10 C11 H11A 109.4 . . ?
O10 C11 H11B 109.4 . . ?
C10 C11 H11B 109.4 . . ?
H11A C11 H11B 108.0 . . ?
O10 C12 C13 113.2(3) . . ?
O10 C12 H12A 108.9 . . ?
C13 C12 H12A 108.9 . . ?
O10 C12 H12B 108.9 . . ?
C13 C12 H12B 108.9 . . ?
H12A C12 H12B 107.7 . . ?
N3 C13 C12 109.4(3) . . ?
N3 C13 H13A 109.8 . . ?
C12 C13 H13A 109.8 . . ?
N3 C13 H13B 109.8 . . ?
C12 C13 H13B 109.8 . . ?
H13A C13 H13B 108.2 . . ?
O11 C14 N3 121.5(3) . . ?
O11 C14 C15 122.2(3) . . ?
N3 C14 C15 116.3(3) . . ?
C20 C15 C16 119.2(3) . . ?
C20 C15 C14 123.4(3) . . ?
C16 C15 C14 117.2(3) . . ?
C17 C16 C15 120.7(3) . . ?
C17 C16 H16A 119.6 . . ?
C15 C16 H16A 119.6 . . ?
C16 C17 C18 121.5(3) . . ?
C16 C17 H17A 119.3 . . ?
C18 C17 H17A 119.3 . . ?
C19 C18 C17 118.8(3) . . ?
C19 C18 C21 123.1(3) . . ?
C17 C18 C21 118.1(3) . . ?
O7 C19 C18 124.1(3) . . ?
O7 C19 C20 115.7(3) . . ?
C18 C19 C20 120.2(3) . . ?
O6 C20 C15 124.7(3) . . ?
O6 C20 C19 115.8(3) . . ?
C15 C20 C19 119.5(3) . . ?
O12 C21 N4 121.2(3) . . ?
O12 C21 C18 121.6(4) . . ?
N4 C21 C18 117.2(3) . . ?
N4 C22 H22A 109.5 . . ?
N4 C22 H22B 109.5 . . ?
H22A C22 H22B 109.5 . . ?
N4 C22 H22C 109.5 . . ?
H22A C22 H22C 109.5 . . ?
H22B C22 H22C 109.5 . . ?
O3 C23 H23A 109.5 . . ?
O3 C23 H23B 109.5 . . ?
H23A C23 H23B 109.5 . . ?
O3 C23 H23C 109.5 . . ?
H23A C23 H23C 109.5 . . ?
H23B C23 H23C 109.5 . . ?
N101 C101 H10H 109.5 . . ?
N101 C101 H10I 109.5 . . ?
H10H C101 H10I 109.5 . . ?
N101 C101 H10J 109.5 . . ?
H10H C101 H10J 109.5 . . ?
H10I C101 H10J 109.5 . . ?
O108 C102 N101 120.7(4) . . ?
O108 C102 C103 122.3(4) . . ?
N101 C102 C103 117.0(3) . . ?
C108 C103 C104 118.9(4) . . ?
C108 C103 C102 123.6(4) . . ?
C104 C103 C102 117.5(4) . . ?
C105 C104 C103 121.2(4) . . ?
C105 C104 H10K 119.4 . . ?
C103 C104 H10K 119.4 . . ?
C104 C105 C106 121.7(4) . . ?
C104 C105 H10L 119.1 . . ?
C106 C105 H10L 119.1 . . ?
C107 C106 C105 118.6(4) . . ?
C107 C106 C109 124.3(4) . . ?
C105 C106 C109 117.1(3) . . ?
O105 C107 C106 123.9(3) . . ?
O105 C107 C108 116.5(3) . . ?
C106 C107 C108 119.6(3) . . ?
O104 C108 C103 124.0(3) . . ?
O104 C108 C107 115.9(3) . . ?
C103 C108 C107 120.1(3) . . ?
O10A C109 N102 124(2) . . ?
O109 C109 N102 113(4) . . ?
O10A C109 C106 118.4(19) . . ?
O109 C109 C106 128(4) . . ?
N102 C109 C106 117.7(3) . . ?
N102 C110 C111 110.1(3) . . ?
N102 C110 H11C 109.6 . . ?
C111 C110 H11C 109.6 . . ?
N102 C110 H11D 109.6 . . ?
C111 C110 H11D 109.6 . . ?
H11C C110 H11D 108.2 . . ?
O110 C111 C110 112.7(4) . . ?
O110 C111 H11E 109.0 . . ?
C110 C111 H11E 109.0 . . ?
O110 C111 H11F 109.0 . . ?
C110 C111 H11F 109.0 . . ?
H11E C111 H11F 107.8 . . ?
O110 C112 C113 111.6(3) . . ?
O110 C112 H11G 109.3 . . ?
C113 C112 H11G 109.3 . . ?
O110 C112 H11H 109.3 . . ?
C113 C112 H11H 109.3 . . ?
H11G C112 H11H 108.0 . . ?
N103 C113 C112 110.2(4) . . ?
N103 C113 H11I 109.6 . . ?
C112 C113 H11I 109.6 . . ?
N103 C113 H11J 109.6 . . ?
C112 C113 H11J 109.6 . . ?
H11I C113 H11J 108.1 . . ?
O111 C114 N103 121.7(4) . . ?
O111 C114 C115 121.4(4) . . ?
N103 C114 C115 116.9(3) . . ?
C120 C115 C116 118.4(4) . . ?
C120 C115 C114 123.9(3) . . ?
C116 C115 C114 117.6(4) . . ?
C117 C116 C115 122.0(4) . . ?
C117 C116 H11K 119.0 . . ?
C115 C116 H11K 119.0 . . ?
C116 C117 C118 121.3(4) . . ?
C116 C117 H11L 119.4 . . ?
C118 C117 H11L 119.4 . . ?
C117 C118 C119 118.7(4) . . ?
C117 C118 C121 117.5(4) . . ?
C119 C118 C121 123.8(4) . . ?
O107 C119 C118 124.0(3) . . ?
O107 C119 C120 115.8(3) . . ?
C118 C119 C120 120.1(3) . . ?
O106 C120 C115 125.1(3) . . ?
O106 C120 C119 115.5(3) . . ?
C115 C120 C119 119.4(3) . . ?
O112 C121 N104 122.0(4) . . ?
O112 C121 C118 120.7(4) . . ?
N104 C121 C118 117.3(3) . . ?
N104 C122 H12C 109.5 . . ?
N104 C122 H12D 109.5 . . ?
H12C C122 H12D 109.5 . . ?
N104 C122 H12E 109.5 . . ?
H12C C122 H12E 109.5 . . ?
H12D C122 H12E 109.5 . . ?
O103 C123 H12F 109.5 . . ?
O103 C123 H12G 109.5 . . ?
H12F C123 H12G 109.5 . . ?
O103 C123 H12H 109.5 . . ?
H12F C123 H12H 109.5 . . ?
H12G C123 H12H 109.5 . . ?
C31 O31 H31 109.5 . . ?
O31 C31 H31A 109.5 . . ?
O31 C31 H31B 109.5 . . ?
H31A C31 H31B 109.5 . . ?
O31 C31 H31C 109.5 . . ?
H31A C31 H31C 109.5 . . ?
H31B C31 H31C 109.5 . . ?
C32 O32 H32 109.5 . . ?
O32 C32 H32A 109.5 . . ?
O32 C32 H32B 109.5 . . ?
H32A C32 H32B 109.5 . . ?
O32 C32 H32C 109.5 . . ?
H32A C32 H32C 109.5 . . ?
H32B C32 H32C 109.5 . . ?
O33 C33 H33A 109.5 . . ?
O33 C33 H33B 109.5 . . ?
H33A C33 H33B 109.5 . . ?
O33 C33 H33C 109.5 . . ?
H33A C33 H33C 109.5 . . ?
H33B C33 H33C 109.5 . . ?
C36 O36 H36 109.5 . . ?
O36 C36 H36A 109.5 . . ?
O36 C36 H36B 109.5 . . ?
H36A C36 H36B 109.5 . . ?
O36 C36 H36C 109.5 . . ?
H36A C36 H36C 109.5 . . ?
H36B C36 H36C 109.5 . . ?
C39 O39 H39 109.5 . . ?
O39 C39 H39A 109.5 . . ?
O39 C39 H39B 109.5 . . ?
H39A C39 H39B 109.5 . . ?
O39 C39 H39C 109.5 . . ?
H39A C39 H39C 109.5 . . ?
H39B C39 H39C 109.5 . . ?
C51 N51 C52 109.3(5) . . ?
C51 N51 C53 108.3(5) . . ?
C52 N51 C53 108.9(4) . . ?
C51 N51 C54 109.2(5) . . ?
C52 N51 C54 110.7(5) . . ?
C53 N51 C54 110.3(4) . . ?
N51 C51 H51A 109.5 . . ?
N51 C51 H51B 109.5 . . ?
H51A C51 H51B 109.5 . . ?
N51 C51 H51C 109.5 . . ?
H51A C51 H51C 109.5 . . ?
H51B C51 H51C 109.5 . . ?
N51 C52 H52A 109.5 . . ?
N51 C52 H52B 109.5 . . ?
H52A C52 H52B 109.5 . . ?
N51 C52 H52C 109.5 . . ?
H52A C52 H52C 109.5 . . ?
H52B C52 H52C 109.5 . . ?
N51 C53 H53A 109.5 . . ?
N51 C53 H53B 109.5 . . ?
H53A C53 H53B 109.5 . . ?
N51 C53 H53C 109.5 . . ?
H53A C53 H53C 109.5 . . ?
H53B C53 H53C 109.5 . . ?
N51 C54 H54A 109.5 . . ?
N51 C54 H54B 109.5 . . ?
H54A C54 H54B 109.5 . . ?
N51 C54 H54C 109.5 . . ?
H54A C54 H54C 109.5 . . ?
H54B C54 H54C 109.5 . . ?
C56A N52 C57 115.0(10) . . ?
C56A N52 C55 115.6(7) . . ?
C57 N52 C55 126.3(8) . . ?
C56A N52 C57A 118.6(10) . . ?
C55 N52 C57A 98.9(9) . . ?
C56A N52 C58A 115.5(9) . . ?
C57 N52 C58A 69.1(8) . . ?
C55 N52 C58A 103.5(6) . . ?
C57A N52 C58A 102.3(10) . . ?
C56A N52 C58 67.1(10) . . ?
C57 N52 C58 105.9(8) . . ?
C55 N52 C58 109.1(7) . . ?
C57A N52 C58 145.3(10) . . ?
C58A N52 C58 52.1(8) . . ?
C57 N52 C56 103.9(8) . . ?
C55 N52 C56 107.5(6) . . ?
C57A N52 C56 89.0(9) . . ?
C58A N52 C56 144.8(8) . . ?
C58 N52 C56 101.3(10) . . ?
N52 C55 H55A 109.5 . . ?
N52 C55 H55B 109.5 . . ?
H55A C55 H55B 109.5 . . ?
N52 C55 H55C 109.5 . . ?
H55A C55 H55C 109.5 . . ?
H55B C55 H55C 109.5 . . ?
N52 C56 H56A 109.5 . . ?
N52 C56 H56B 109.5 . . ?
H56A C56 H56B 109.5 . . ?
N52 C56 H56C 109.5 . . ?
H56A C56 H56C 109.5 . . ?
H56B C56 H56C 109.5 . . ?
N52 C57 H57A 109.5 . . ?
N52 C57 H57B 109.5 . . ?
H57A C57 H57B 109.5 . . ?
N52 C57 H57C 109.5 . . ?
H57A C57 H57C 109.5 . . ?
H57B C57 H57C 109.5 . . ?
N52 C58 H58A 109.5 . . ?
N52 C58 H58B 109.5 . . ?
H58A C58 H58B 109.5 . . ?
N52 C58 H58C 109.5 . . ?
H58A C58 H58C 109.5 . . ?
H58B C58 H58C 109.5 . . ?
N52 C56A H56D 109.5 . . ?
N52 C56A H56E 109.5 . . ?
H56D C56A H56E 109.5 . . ?
N52 C56A H56F 109.5 . . ?
H56D C56A H56F 109.5 . . ?
H56E C56A H56F 109.5 . . ?
N52 C57A H57D 109.5 . . ?
N52 C57A H57E 109.5 . . ?
H57D C57A H57E 109.5 . . ?
N52 C57A H57F 109.5 . . ?
H57D C57A H57F 109.5 . . ?
H57E C57A H57F 109.5 . . ?
N52 C58A H58D 109.5 . . ?
N52 C58A H58E 109.5 . . ?
H58D C58A H58E 109.5 . . ?
N52 C58A H58F 109.5 . . ?
H58D C58A H58F 109.5 . . ?
H58E C58A H58F 109.5 . . ?

loop_
_geom_bond_atom_site_label_1
_geom_bond_atom_site_label_2
_geom_bond_distance
_geom_bond_site_symmetry_2
_geom_bond_publ_flag
U1 O2 1.788(3) . ?
U1 O1 1.798(2) . ?
U1 O3 2.288(3) . ?
U1 O7 2.360(2) . ?
U1 O4 2.372(2) . ?
U1 O6 2.377(2) . ?
U1 O5 2.397(2) . ?
U2 O102 1.804(2) . ?
U2 O101 1.812(2) . ?
U2 O103 2.218(2) . ?
U2 O107 2.352(2) . ?
U2 O104 2.357(2) . ?
U2 O105 2.402(2) . ?
U2 O106 2.412(2) . ?
K1 O9 2.665(3) 1_655 ?
K1 O8 2.666(3) 2_766 ?
K1 O4 2.790(3) . ?
K1 O1 2.825(3) . ?
K1 C9 3.492(4) 1_655 ?
K2 O109 2.528(15) . ?
K2 O10A 2.531(8) . ?
K2 O108 2.677(3) 2_756 ?
K2 O5 2.717(2) . ?
K2 O10 2.748(3) . ?
K2 O1 3.164(2) . ?
K3 O11 2.605(3) 1_655 ?
K3 O12 2.634(3) 2_755 ?
K3 O110 2.787(3) . ?
K3 O106 2.825(2) . ?
K3 O101 2.987(3) . ?
K4 O111 2.626(3) 1_655 ?
K4 O112 2.635(3) 2_745 ?
K4 O12 2.817(3) 2_755 ?
K4 O107 2.824(3) . ?
K4 O101 2.910(2) . ?
O3 C23 1.405(5) . ?
O4 C8 1.338(4) . ?
O5 C7 1.330(4) . ?
O6 C20 1.331(4) . ?
O7 C19 1.323(4) . ?
O8 C2 1.255(4) . ?
O8 K1 2.666(3) 2_766 ?
O9 C9 1.254(4) . ?
O9 K1 2.665(3) 1_455 ?
O10 C12 1.424(5) . ?
O10 C11 1.426(5) . ?
O11 C14 1.239(5) . ?
O11 K3 2.605(3) 1_455 ?
O12 C21 1.248(4) . ?
O12 K3 2.634(3) 2_755 ?
O12 K4 2.817(3) 2_755 ?
O103 C123 1.413(5) . ?
O104 C108 1.330(4) . ?
O105 C107 1.335(4) . ?
O106 C120 1.332(4) . ?
O107 C119 1.331(4) . ?
O108 C102 1.242(5) . ?
O108 K2 2.677(3) 2_756 ?
O109 C109 1.26(2) . ?
O10A C109 1.235(10) . ?
O110 C112 1.428(5) . ?
O110 C111 1.430(5) . ?
O111 C114 1.242(5) . ?
O111 K4 2.626(3) 1_455 ?
O112 C121 1.240(5) . ?
O112 K4 2.635(3) 2_745 ?
N1 C2 1.326(5) . ?
N1 C1 1.445(5) . ?
N1 H1A 0.8800 . ?
N2 C9 1.327(5) . ?
N2 C10 1.453(5) . ?
N2 H2B 0.8800 . ?
N3 C14 1.331(5) . ?
N3 C13 1.451(5) . ?
N3 H3A 0.8800 . ?
N4 C21 1.329(5) . ?
N4 C22 1.452(5) . ?
N4 H4A 0.8800 . ?
N101 C102 1.339(5) . ?
N101 C101 1.455(5) . ?
N101 H10B 0.8800 . ?
N102 C109 1.333(5) . ?
N102 C110 1.458(5) . ?
N102 H10C 0.8800 . ?
N103 C114 1.327(5) . ?
N103 C113 1.457(5) . ?
N103 H10D 0.8800 . ?
N104 C121 1.325(6) . ?
N104 C122 1.441(5) . ?
N104 H10E 0.8800 . ?
C1 H1B 0.9800 . ?
C1 H1C 0.9800 . ?
C1 H1D 0.9800 . ?
C2 C3 1.484(5) . ?
C3 C8 1.396(5) . ?
C3 C4 1.417(5) . ?
C4 C5 1.359(5) . ?
C4 H4B 0.9500 . ?
C5 C6 1.411(5) . ?
C5 H5A 0.9500 . ?
C6 C7 1.409(5) . ?
C6 C9 1.482(5) . ?
C7 C8 1.430(5) . ?
C10 C11 1.508(7) . ?
C10 H10F 0.9900 . ?
C10 H10G 0.9900 . ?
C11 H11A 0.9900 . ?
C11 H11B 0.9900 . ?
C12 C13 1.511(6) . ?
C12 H12A 0.9900 . ?
C12 H12B 0.9900 . ?
C13 H13A 0.9900 . ?
C13 H13B 0.9900 . ?
C14 C15 1.494(5) . ?
C15 C20 1.393(5) . ?
C15 C16 1.419(5) . ?
C16 C17 1.372(5) . ?
C16 H16A 0.9500 . ?
C17 C18 1.407(5) . ?
C17 H17A 0.9500 . ?
C18 C19 1.398(5) . ?
C18 C21 1.485(5) . ?
C19 C20 1.442(5) . ?
C22 H22A 0.9800 . ?
C22 H22B 0.9800 . ?
C22 H22C 0.9800 . ?
C23 H23A 0.9800 . ?
C23 H23B 0.9800 . ?
C23 H23C 0.9800 . ?
C101 H10H 0.9800 . ?
C101 H10I 0.9800 . ?
C101 H10J 0.9800 . ?
C102 C103 1.485(6) . ?
C103 C108 1.398(5) . ?
C103 C104 1.413(6) . ?
C104 C105 1.345(6) . ?
C104 H10K 0.9500 . ?
C105 C106 1.413(6) . ?
C105 H10L 0.9500 . ?
C106 C107 1.406(5) . ?
C106 C109 1.471(6) . ?
C107 C108 1.425(5) . ?
C110 C111 1.500(6) . ?
C110 H11C 0.9900 . ?
C110 H11D 0.9900 . ?
C111 H11E 0.9900 . ?
C111 H11F 0.9900 . ?
C112 C113 1.495(6) . ?
C112 H11G 0.9900 . ?
C112 H11H 0.9900 . ?
C113 H11I 0.9900 . ?
C113 H11J 0.9900 . ?
C114 C115 1.487(6) . ?
C115 C120 1.396(5) . ?
C115 C116 1.411(6) . ?
C116 C117 1.352(6) . ?
C116 H11K 0.9500 . ?
C117 C118 1.396(6) . ?
C117 H11L 0.9500 . ?
C118 C119 1.403(5) . ?
C118 C121 1.492(6) . ?
C119 C120 1.434(5) . ?
C122 H12C 0.9800 . ?
C122 H12D 0.9800 . ?
C122 H12E 0.9800 . ?
C123 H12F 0.9800 . ?
C123 H12G 0.9800 . ?
C123 H12H 0.9800 . ?
O31 C31 1.417(6) . ?
O31 H31 0.8400 . ?
C31 H31A 0.9800 . ?
C31 H31B 0.9800 . ?
C31 H31C 0.9800 . ?
O32 C32 1.410(7) . ?
O32 H32 0.8400 . ?
C32 H32A 0.9800 . ?
C32 H32B 0.9800 . ?
C32 H32C 0.9800 . ?
O33 C33 1.360(11) . ?
O33 H33 0.8400 . ?
C33 H33A 0.9800 . ?
C33 H33B 0.9800 . ?
C33 H33C 0.9800 . ?
O33A H33D 0.8400 . ?
O34 C34 1.394(15) . ?
O34 H34 0.8400 . ?
C34 H34A 0.9800 . ?
C34 H34B 0.9800 . ?
C34 H34C 0.9800 . ?
O35 C35 1.396(8) . ?
O35 H35 0.8400 . ?
C35 H35A 0.9800 . ?
C35 H35B 0.9800 . ?
C35 H35C 0.9800 . ?
O36 C36 1.398(10) . ?
O36 H36 0.8400 . ?
C36 H36A 0.9800 . ?
C36 H36B 0.9800 . ?
C36 H36C 0.9800 . ?
O39 C39 1.413(16) . ?
O39 H39 0.8400 . ?
C39 H39A 0.9800 . ?
C39 H39B 0.9800 . ?
C39 H39C 0.9800 . ?
N51 C51 1.481(6) . ?
N51 C52 1.485(6) . ?
N51 C53 1.490(6) . ?
N51 C54 1.502(7) . ?
C51 H51A 0.9800 . ?
C51 H51B 0.9800 . ?
C51 H51C 0.9800 . ?
C52 H52A 0.9800 . ?
C52 H52B 0.9800 . ?
C52 H52C 0.9800 . ?
C53 H53A 0.9800 . ?
C53 H53B 0.9800 . ?
C53 H53C 0.9800 . ?
C54 H54A 0.9800 . ?
C54 H54B 0.9800 . ?
C54 H54C 0.9800 . ?
N52 C56A 1.343(13) . ?
N52 C57 1.435(12) . ?
N52 C55 1.473(7) . ?
N52 C57A 1.523(16) . ?
N52 C58A 1.543(12) . ?
N52 C58 1.543(13) . ?
N52 C56 1.612(12) . ?
C55 H55A 0.9800 . ?
C55 H55B 0.9800 . ?
C55 H55C 0.9800 . ?
C56 H56A 0.9800 . ?
C56 H56B 0.9800 . ?
C56 H56C 0.9800 . ?
C57 H57A 0.9800 . ?
C57 H57B 0.9800 . ?
C57 H57C 0.9800 . ?
C58 H58A 0.9800 . ?
C58 H58B 0.9800 . ?
C58 H58C 0.9800 . ?
C56A H56D 0.9800 . ?
C56A H56E 0.9800 . ?
C56A H56F 0.9800 . ?
C57A H57D 0.9800 . ?
C57A H57E 0.9800 . ?
C57A H57F 0.9800 . ?
C58A H58D 0.9800 . ?
C58A H58E 0.9800 . ?
C58A H58F 0.9800 . ?

loop_
_geom_hbond_atom_site_label_D
_geom_hbond_atom_site_label_H
_geom_hbond_atom_site_label_A
_geom_hbond_distance_DH
_geom_hbond_distance_HA
_geom_hbond_distance_DA
_geom_hbond_angle_DHA
_geom_hbond_site_symmetry_A
O31 H31 O8 0.84 1.89 2.701(4) 160.9 2_766
O32 H32 O3 0.84 1.83 2.645(4) 164.0 .
O33 H33 O103 0.84 1.74 2.567(17) 168.2 .
O33A H33D O103 0.84 1.86 2.693(15) 173.4 .
O36 H36 O3 0.84 1.91 2.747(5) 173.3 1_455
